data_2206768
loop_
_publ_author_name
'Fu, Yun-Long'
'Xu, Zhi-Wei'
'Ren, Jia-Lin'
'Ng, Seik Weng'

_publ_section_title
;
 Piperazinium(2+)
 <i>fac</i>-tris(salicylato-\k^2^<i>O</i>,<i>O</i>')titanate(IV)
 monohydrate dimethylformamide solvate
;
_journal_coeditor_code OB6557
_journal_issue 9
_journal_name_full 'Acta Crystallographica Section E'
_journal_page_first m1733
_journal_page_last m1734
_journal_paper_doi 10.1107/S1600536805024761
_journal_volume 61
_journal_year 2005
_chemical_formula_iupac '(C4 H12 N2) [Ti (C7 H4 O3)3], H2 O, C3 H7 N O'
_chemical_formula_moiety 'C4 H12 N2 2+, C21 H12 O9 Ti 2-, H2 O, C3 H7 N O'
_chemical_formula_sum 'C28 H33 N3 O11 Ti'
_chemical_formula_weight 635.47
_chemical_name_systematic
;
Piperazinium(2+) fac-tris(salicylato-\k^2^O,O')titanate(IV) monohydrate
dimethylformamide solvate
;
_space_group_IT_number 2
_symmetry_cell_setting triclinic
_symmetry_space_group_name_Hall '-P 1'
_symmetry_space_group_name_H-M 'P -1'
_atom_sites_solution_hydrogens geom
_atom_sites_solution_primary direct
_atom_sites_solution_secondary difmap
_audit_creation_method SHELXL-97
_cell_angle_alpha 75.545(2)
_cell_angle_beta 84.830(2)
_cell_angle_gamma 87.146(3)
_cell_formula_units_Z 2
_cell_length_a 9.0210(10)
_cell_length_b 11.0720(10)
_cell_length_c 15.067(2)
_cell_measurement_reflns_used 1049
_cell_measurement_temperature 295(2)
_cell_measurement_theta_max 20.1
_cell_measurement_theta_min 2.3
_cell_volume 1450.8(3)
_computing_cell_refinement 'SAINT (Bruker, 2002)'
_computing_data_collection 'SMART (Bruker, 2002)'
_computing_data_reduction SAINT
_computing_molecular_graphics 'ORTEPII (Johnson, 1976)'
_computing_publication_material SHELXL97
_computing_structure_refinement 'SHELXL97 (Sheldrick, 1997)'
_computing_structure_solution 'SHELXS97 (Sheldrick, 1997)'
_diffrn_ambient_temperature 295(2)
_diffrn_measured_fraction_theta_full 0.97
_diffrn_measured_fraction_theta_max 0.97
_diffrn_measurement_device_type 'Bruker APEX area-detector'
_diffrn_measurement_method '\f and \w'
_diffrn_radiation_monochromator graphite
_diffrn_radiation_source 'fine-focus sealed tube'
_diffrn_radiation_type MoK\a
_diffrn_radiation_wavelength 0.71073
_diffrn_reflns_av_R_equivalents 0.033
_diffrn_reflns_av_sigmaI/netI 0.090
_diffrn_reflns_limit_h_max 11
_diffrn_reflns_limit_h_min -9
_diffrn_reflns_limit_k_max 11
_diffrn_reflns_limit_k_min -13
_diffrn_reflns_limit_l_max 18
_diffrn_reflns_limit_l_min -18
_diffrn_reflns_number 8209
_diffrn_reflns_theta_full 26.3
_diffrn_reflns_theta_max 26.3
_diffrn_reflns_theta_min 1.4
_diffrn_standards_decay_% 0
_diffrn_standards_interval_count 0
_diffrn_standards_interval_time 0
_diffrn_standards_number 0
_exptl_absorpt_coefficient_mu 0.361
_exptl_absorpt_correction_T_max 0.972
_exptl_absorpt_correction_T_min 0.383
_exptl_absorpt_correction_type multi-scan
_exptl_absorpt_process_details 'SADABS (Sheldrick, 1996)'
_exptl_crystal_colour Yellow
_exptl_crystal_density_diffrn 1.455
_exptl_crystal_density_method 'not measured'
_exptl_crystal_description Rod
_exptl_crystal_F_000 664
_exptl_crystal_size_max 0.21
_exptl_crystal_size_mid 0.13
_exptl_crystal_size_min 0.08
_refine_diff_density_max 0.40
_refine_diff_density_min -0.34
_refine_ls_extinction_method none
_refine_ls_goodness_of_fit_ref 1.01
_refine_ls_hydrogen_treatment constr
_refine_ls_matrix_type full
_refine_ls_number_parameters 351
_refine_ls_number_reflns 5700
_refine_ls_number_restraints 0
_refine_ls_restrained_S_all 1.01
_refine_ls_R_factor_all 0.128
_refine_ls_R_factor_gt 0.076
_refine_ls_shift/su_max 0.001
_refine_ls_shift/su_mean 0.000
_refine_ls_structure_factor_coef Fsqd
_refine_ls_weighting_details 'calc w = 1/[\s^2^(Fo^2^)+(0.1201P)^2^] where P = (Fo^2^+2Fc^2^)/3'
_refine_ls_weighting_scheme calc
_refine_ls_wR_factor_gt 0.185
_refine_ls_wR_factor_ref 0.234
_reflns_number_gt 3379
_reflns_number_total 5700
_reflns_threshold_expression I>2\s(I)
_cod_data_source_file ob6557.cif
_cod_data_source_block I
_cod_depositor_comments
;
The following automatic conversions were performed:
'_symmetry_cell_setting' value 'Triclinic' changed to 'triclinic'
according to '/home/saulius/struct/CIF-dictionaries/cif_core.dic'
dictionary named 'cif_core.dic' version 2.4.1 from 2010-06-29.

Automatic conversion script
Id: cif_fix_enum 1527 2010-12-29 10:47:43Z saulius 

The following automatic conversions were performed:

'_symmetry_cell_setting' value 'Triclinic' changed to 'triclinic'
according to /home/saulius/struct/CIF-dictionaries/cif_core.dic
dictionary named 'cif_core.dic' version 2.4.1 from 2010-06-29.

Automatic conversion script
Id: cif_fix_values 1715 2011-07-08 13:25:40Z adriana 
;
_cod_database_code 2206768
_cod_database_fobs_code 2206768

loop_
_symmetry_equiv_pos_as_xyz
'x, y, z'
'-x, -y, -z'

loop_
_atom_site_label
_atom_site_fract_x
_atom_site_fract_y
_atom_site_fract_z
_atom_site_U_iso_or_equiv
_atom_site_adp_type
_atom_site_calc_flag
_atom_site_refinement_flags
_atom_site_occupancy
_atom_site_type_symbol
Ti1 0.68425(10) 0.70907(8) 0.76743(5) 0.0373(3) Uani d . 1 Ti
O1 0.8372(4) 0.5901(3) 0.7973(2) 0.0430(10) Uani d . 1 O
O2 0.6641(4) 0.6313(3) 0.6624(2) 0.0430(10) Uani d . 1 O
O3 0.7000(4) 0.5208(3) 0.5595(2) 0.0520(10) Uani d . 1 O
O4 0.5342(3) 0.6200(3) 0.8461(2) 0.0420(10) Uani d . 1 O
O5 0.5203(4) 0.8248(3) 0.7118(2) 0.0520(10) Uani d . 1 O
O6 0.3011(4) 0.9165(3) 0.6881(2) 0.0590(10) Uani d . 1 O
O7 0.7228(4) 0.8041(3) 0.8496(2) 0.0470(10) Uani d . 1 O
O8 0.8203(4) 0.8280(3) 0.6757(2) 0.0460(10) Uani d . 1 O
O9 0.9521(4) 0.9901(3) 0.6038(2) 0.0510(10) Uani d . 1 O
O10 0.5505(7) 0.2756(5) 0.6833(3) 0.110(2) Uani d . 1 O
O1w 1.1510(5) 1.1854(4) 0.5174(3) 0.0800(10) Uani d . 1 O
N1 0.4565(5) 0.6807(4) 0.5027(3) 0.0430(10) Uani d . 1 N
N2 0.2382(5) 0.8687(4) 0.5268(3) 0.0480(10) Uani d . 1 N
N3 0.5014(6) 0.2220(4) 0.8347(3) 0.0570(10) Uani d . 1 N
C1 0.9257(3) 0.5253(3) 0.7478(2) 0.0370(10) Uani d G 1 C
C2 1.0602(3) 0.4776(3) 0.7823(2) 0.0450(10) Uani d G 1 C
C3 1.1540(3) 0.4060(3) 0.7361(2) 0.0540(10) Uani d G 1 C
C4 1.1133(3) 0.3820(3) 0.6555(2) 0.0530(10) Uani d G 1 C
C5 0.9788(4) 0.4297(3) 0.6210(2) 0.0450(10) Uani d G 1 C
C6 0.8851(3) 0.5013(3) 0.6672(2) 0.0360(10) Uani d G 1 C
C7 0.7427(6) 0.5520(4) 0.6271(3) 0.0400(10) Uani d . 1 C
C8 0.7951(4) 0.9103(3) 0.8413(2) 0.0410(10) Uani d G 1 C
C9 0.7931(4) 0.9542(3) 0.9202(2) 0.059(3) Uani d G 1 C
C10 0.8613(5) 1.0652(4) 0.9169(2) 0.078(2) Uani d G 1 C
C11 0.9316(5) 1.1324(3) 0.8348(3) 0.076(2) Uani d G 1 C
C12 0.9336(4) 1.0885(3) 0.7559(2) 0.059(2) Uani d G 1 C
C13 0.8653(4) 0.9775(3) 0.7592(2) 0.0360(10) Uani d G 1 C
C14 0.8822(5) 0.9296(4) 0.6756(3) 0.0360(10) Uani d . 1 C
C15 0.3928(2) 0.6491(2) 0.8723(2) 0.0350(10) Uani d G 1 C
C16 0.3235(3) 0.5711(2) 0.9503(2) 0.0430(10) Uani d G 1 C
C17 0.1786(3) 0.5984(3) 0.9807(2) 0.057(2) Uani d G 1 C
C18 0.1030(3) 0.7038(3) 0.9331(2) 0.058(2) Uani d G 1 C
C19 0.1722(3) 0.7818(3) 0.8551(2) 0.058(2) Uani d G 1 C
C20 0.3171(3) 0.7544(2) 0.8247(2) 0.0380(10) Uani d G 1 C
C21 0.3818(4) 0.8408(3) 0.7344(2) 0.0450(10) Uani d G 1 C
C22 0.4950(6) 0.8129(5) 0.4840(4) 0.0490(10) Uani d . 1 C
C23 0.3621(6) 0.8941(5) 0.4549(3) 0.0500(10) Uani d . 1 C
C24 0.1994(6) 0.7356(5) 0.5508(4) 0.057(2) Uani d . 1 C
C25 0.3340(6) 0.6516(5) 0.5759(3) 0.0520(10) Uani d . 1 C
C26 0.5546(8) 0.2947(6) 0.7591(4) 0.078(2) Uani d . 1 C
C27 0.4252(9) 0.1120(6) 0.8325(5) 0.089(2) Uani d . 1 C
C28 0.5131(10) 0.2510(7) 0.9218(4) 0.100(3) Uani d . 1 C
H1w1 1.0761 1.1396 0.5379 0.096 Uiso d . 1 H
H1w2 1.1952 1.1623 0.4715 0.096 Uiso d . 1 H
H1a 0.5369 0.6320 0.5200 0.051 Uiso calc R 1 H
H1b 0.4288 0.6644 0.4510 0.051 Uiso calc R 1 H
H2a 0.1581 0.9160 0.5069 0.057 Uiso calc R 1 H
H2b 0.2639 0.8894 0.5773 0.057 Uiso calc R 1 H
H2 1.0874 0.4937 0.8362 0.054 Uiso calc R 1 H
H3 1.2439 0.3741 0.7591 0.065 Uiso calc R 1 H
H4 1.1761 0.3341 0.6246 0.064 Uiso calc R 1 H
H5 0.9516 0.4136 0.5671 0.054 Uiso calc R 1 H
H9 0.7461 0.9092 0.9752 0.071 Uiso calc R 1 H
H10 0.8600 1.0945 0.9697 0.093 Uiso calc R 1 H
H11 0.9772 1.2066 0.8326 0.091 Uiso calc R 1 H
H12 0.9805 1.1334 0.7010 0.071 Uiso calc R 1 H
H16 0.3742 0.5006 0.9821 0.052 Uiso calc R 1 H
H17 0.1323 0.5462 1.0329 0.068 Uiso calc R 1 H
H18 0.0060 0.7221 0.9535 0.070 Uiso calc R 1 H
H19 0.1216 0.8523 0.8233 0.069 Uiso calc R 1 H
H22a 0.5755 0.8307 0.4358 0.058 Uiso calc R 1 H
H22b 0.5284 0.8300 0.5389 0.058 Uiso calc R 1 H
H23a 0.3881 0.9811 0.4425 0.060 Uiso calc R 1 H
H23b 0.3314 0.8792 0.3986 0.060 Uiso calc R 1 H
H24a 0.1578 0.7162 0.4990 0.068 Uiso calc R 1 H
H24b 0.1242 0.7201 0.6023 0.068 Uiso calc R 1 H
H25a 0.3670 0.6622 0.6329 0.062 Uiso calc R 1 H
H25b 0.3072 0.5653 0.5855 0.062 Uiso calc R 1 H
H26 0.5994 0.3671 0.7627 0.094 Uiso calc R 1 H
H27a 0.3268 0.1350 0.8134 0.133 Uiso calc R 1 H
H27b 0.4186 0.0563 0.8927 0.133 Uiso calc R 1 H
H27c 0.4793 0.0712 0.7898 0.133 Uiso calc R 1 H
H28a 0.5753 0.3216 0.9130 0.150 Uiso calc R 1 H
H28b 0.5560 0.1805 0.9634 0.150 Uiso calc R 1 H
H28c 0.4158 0.2703 0.9470 0.150 Uiso calc R 1 H

loop_
_atom_site_aniso_label
_atom_site_aniso_U_11
_atom_site_aniso_U_22
_atom_site_aniso_U_33
_atom_site_aniso_U_12
_atom_site_aniso_U_13
_atom_site_aniso_U_23
Ti1 0.0443(6) 0.0359(5) 0.0300(5) -0.0038(4) -0.0002(4) -0.0056(4)
O1 0.044(2) 0.053(2) 0.035(2) 0.005(2) -0.009(2) -0.013(2)
O2 0.053(2) 0.040(2) 0.039(2) -0.001(2) -0.011(2) -0.011(2)
O3 0.070(3) 0.050(2) 0.043(2) -0.005(2) -0.018(2) -0.018(2)
O4 0.038(2) 0.041(2) 0.041(2) -0.001(2) 0.001(2) 0.001(2)
O5 0.065(3) 0.038(2) 0.042(2) 0.010(2) 0.002(2) 0.003(2)
O6 0.082(3) 0.055(2) 0.040(2) 0.028(2) -0.028(2) -0.005(2)
O7 0.059(2) 0.050(2) 0.033(2) -0.015(2) 0.013(2) -0.015(2)
O8 0.062(2) 0.047(2) 0.029(2) -0.016(2) 0.007(2) -0.011(2)
O9 0.050(2) 0.064(2) 0.035(2) -0.020(2) 0.008(2) -0.007(2)
O10 0.164(6) 0.130(4) 0.034(2) -0.048(4) 0.002(3) -0.011(3)
O1w 0.088(3) 0.096(3) 0.061(3) -0.042(3) 0.011(2) -0.030(2)
N1 0.049(3) 0.045(2) 0.037(2) 0.0035(19) -0.014(2) -0.011(2)
N2 0.043(3) 0.055(3) 0.047(3) 0.006(2) -0.013(2) -0.013(2)
N3 0.075(3) 0.056(3) 0.041(3) -0.012(3) -0.001(2) -0.013(2)
C1 0.041(3) 0.036(3) 0.034(3) -0.004(2) 0.003(2) -0.008(2)
C2 0.040(3) 0.051(3) 0.043(3) -0.004(2) -0.003(2) -0.009(2)
C3 0.041(3) 0.055(4) 0.060(4) 0.004(3) -0.001(3) -0.005(3)
C4 0.062(4) 0.043(3) 0.053(3) -0.003(3) 0.014(3) -0.015(3)
C5 0.057(3) 0.041(3) 0.036(3) -0.013(2) 0.004(2) -0.009(2)
C6 0.046(3) 0.032(3) 0.029(2) -0.012(2) -0.001(2) -0.003(2)
C7 0.058(3) 0.030(3) 0.032(3) -0.016(2) -0.001(2) -0.004(2)
C8 0.042(3) 0.045(3) 0.041(3) 0.001(2) 0.004(2) -0.021(2)
C9 0.073(4) 0.066(4) 0.041(3) -0.010(3) 0.010(3) -0.021(3)
C10 0.095(5) 0.080(5) 0.075(4) -0.018(4) 0.006(4) -0.052(4)
C11 0.103(6) 0.057(4) 0.073(4) -0.026(4) 0.009(4) -0.028(3)
C12 0.076(4) 0.053(4) 0.046(3) -0.017(3) 0.005(3) -0.010(3)
C13 0.040(3) 0.039(3) 0.027(2) 0.002(2) -0.004(2) -0.003(2)
C14 0.031(3) 0.040(3) 0.030(2) 0.003(2) -0.004(2) 0.002(2)
C15 0.036(3) 0.040(3) 0.033(2) -0.007(2) -0.008(2) -0.012(2)
C16 0.039(3) 0.049(3) 0.041(3) -0.006(2) -0.007(2) -0.008(2)
C17 0.045(3) 0.081(4) 0.048(3) -0.017(3) 0.004(3) -0.021(3)
C18 0.042(3) 0.081(4) 0.049(3) 0.009(3) -0.003(3) -0.014(3)
C19 0.055(4) 0.056(4) 0.063(4) 0.019(3) -0.017(3) -0.016(3)
C20 0.044(3) 0.035(3) 0.037(3) 0.007(2) -0.014(2) -0.010(2)
C21 0.070(4) 0.032(3) 0.037(3) 0.001(3) -0.010(3) -0.017(2)
C22 0.048(3) 0.052(3) 0.044(3) -0.007(3) -0.008(2) -0.007(2)
C23 0.057(3) 0.051(3) 0.040(3) -0.004(3) -0.006(3) -0.005(2)
C24 0.049(3) 0.068(4) 0.053(3) -0.012(3) -0.003(3) -0.015(3)
C25 0.073(4) 0.038(3) 0.044(3) -0.018(3) -0.003(3) -0.009(2)
C26 0.091(5) 0.088(5) 0.056(4) -0.039(4) 0.010(4) -0.018(4)
C27 0.119(6) 0.065(4) 0.082(5) -0.021(4) 0.007(5) -0.022(4)
C28 0.147(8) 0.104(6) 0.060(4) -0.023(5) 0.001(5) -0.040(4)

loop_
_atom_type_symbol
_atom_type_description
_atom_type_scat_dispersion_real
_atom_type_scat_dispersion_imag
_atom_type_scat_source
C C 0.0033 0.0016 'International Tables Vol C Tables 4.2.6.8 and 6.1.1.4'
H H 0.0000 0.0000 'International Tables Vol C Tables 4.2.6.8 and 6.1.1.4'
N N 0.0061 0.0033 'International Tables Vol C Tables 4.2.6.8 and 6.1.1.4'
O O 0.0106 0.0060 'International Tables Vol C Tables 4.2.6.8 and 6.1.1.4'
Ti Ti 0.2776 0.4457 'International Tables Vol C Tables 4.2.6.8 and 6.1.1.4'

loop_
_geom_angle_atom_site_label_1
_geom_angle_atom_site_label_2
_geom_angle_atom_site_label_3
_geom_angle
_geom_angle_publ_flag
O1 Ti1 O2 84.70(10) yes
O1 Ti1 O4 97.00(10) yes
O1 Ti1 O5 168.30(10) yes
O1 Ti1 O7 96.9(2) yes
O1 Ti1 O8 92.6(2) yes
O2 Ti1 O4 96.20(10) yes
O2 Ti1 O5 83.70(10) yes
O2 Ti1 O7 169.50(10) yes
O2 Ti1 O8 84.50(10) yes
O4 Ti1 O5 86.00(10) yes
O4 Ti1 O7 93.90(10) yes
O4 Ti1 O8 170.4(2) yes
O5 Ti1 O7 94.2(2) yes
O5 Ti1 O8 84.60(10) yes
O7 Ti1 O8 85.10(10) yes
C1 O1 Ti1 133.1(2) no
C7 O2 Ti1 134.6(3) no
C15 O4 Ti1 133.6(2) no
C21 O5 Ti1 135.0(2) no
C8 O7 Ti1 134.2(2) no
C14 O8 Ti1 134.6(3) no
C22 N1 C25 110.6(4) no
C23 N2 C24 111.3(4) no
C26 N3 C27 119.8(5) no
C26 N3 C28 121.0(5) no
C27 N3 C28 119.2(5) no
O1 C1 C2 117.3(2) no
O1 C1 C6 122.6(2) no
C2 C1 C6 120.0 no
C1 C2 C3 120.0 no
C4 C3 C2 120.0 no
C5 C4 C3 120.0 no
C4 C5 C6 120.0 no
C5 C6 C1 120.0 no
C5 C6 C7 118.2(3) no
C1 C6 C7 121.8(3) no
O3 C7 O2 119.7(5) no
O3 C7 C6 121.5(4) no
O2 C7 C6 118.7(4) no
O7 C8 C9 116.3(2) no
O7 C8 C13 123.7(2) no
C9 C8 C13 120.0 no
C10 C9 C8 120.0 no
C11 C10 C9 120.0 no
C10 C11 C12 120.0 no
C13 C12 C11 120.0 no
C12 C13 C8 120.0 no
C12 C13 C14 117.7(3) no
C8 C13 C14 122.1(3) no
O9 C14 O8 120.1(4) no
O9 C14 C13 120.4(4) no
O8 C14 C13 119.5(4) no
O4 C15 C16 118.0(2) no
O4 C15 C20 122.0(2) no
C16 C15 C20 120.0 no
C17 C16 C15 120.0 no
C16 C17 C18 120.0 no
C17 C18 C19 120.0 no
C20 C19 C18 120.0 no
C19 C20 C15 120.0 no
C19 C20 C21 116.6 no
C15 C20 C21 123.2 no
O6 C21 O5 123.7(3) no
O6 C21 C20 119.6(3) no
O5 C21 C20 116.7(2) no
N1 C22 C23 109.8(4) no
N2 C23 C22 110.8(4) no
N2 C24 C25 111.4(4) no
N1 C25 C24 111.0(4) no
O10 C26 N3 124.7(6) no
H1w1 O1w H1w2 108.7 no
C22 N1 H1a 109.5 no
C25 N1 H1a 109.5 no
C22 N1 H1b 109.5 no
C25 N1 H1b 109.5 no
H1a N1 H1b 108.1 no
C23 N2 H2a 109.4 no
C24 N2 H2a 109.4 no
C23 N2 H2b 109.4 no
C24 N2 H2b 109.4 no
H2a N2 H2b 108.0 no
C1 C2 H2 120.0 no
C3 C2 H2 120.0 no
C4 C3 H3 120.0 no
C2 C3 H3 120.0 no
C5 C4 H4 120.0 no
C3 C4 H4 120.0 no
C4 C5 H5 120.0 no
C6 C5 H5 120.0 no
C10 C9 H9 120.0 no
C8 C9 H9 120.0 no
C11 C10 H10 120.0 no
C9 C10 H10 120.0 no
C10 C11 H11 120.0 no
C12 C11 H11 120.0 no
C13 C12 H12 120.0 no
C11 C12 H12 120.0 no
C17 C16 H16 120.0 no
C15 C16 H16 120.0 no
C16 C17 H17 120.0 no
C18 C17 H17 120.0 no
C17 C18 H18 120.0 no
C19 C18 H18 120.0 no
C20 C19 H19 120.0 no
C18 C19 H19 120.0 no
N1 C22 H22a 109.7 no
C23 C22 H22a 109.7 no
N1 C22 H22b 109.7 no
C23 C22 H22b 109.7 no
H22a C22 H22b 108.2 no
N2 C23 H23a 109.5 no
C22 C23 H23a 109.5 no
N2 C23 H23b 109.5 no
C22 C23 H23b 109.5 no
H23a C23 H23b 108.1 no
N2 C24 H24a 109.4 no
C25 C24 H24a 109.4 no
N2 C24 H24b 109.4 no
C25 C24 H24b 109.4 no
H24a C24 H24b 108.0 no
N1 C25 H25a 109.4 no
C24 C25 H25a 109.4 no
N1 C25 H25b 109.4 no
C24 C25 H25b 109.4 no
H25a C25 H25b 108.0 no
O10 C26 H26 117.7 no
N3 C26 H26 117.7 no
N3 C27 H27a 109.5 no
N3 C27 H27b 109.5 no
H27a C27 H27b 109.5 no
N3 C27 H27c 109.5 no
H27a C27 H27c 109.5 no
H27b C27 H27c 109.5 no
N3 C28 H28a 109.5 no
N3 C28 H28b 109.5 no
H28a C28 H28b 109.5 no
N3 C28 H28c 109.5 no
H28a C28 H28c 109.5 no
H28b C28 H28c 109.5 no

loop_
_geom_bond_atom_site_label_1
_geom_bond_atom_site_label_2
_geom_bond_distance
_geom_bond_publ_flag
Ti1 O1 1.864(3) yes
Ti1 O2 2.007(3) yes
Ti1 O4 1.863(3) yes
Ti1 O5 2.008(4) yes
Ti1 O7 1.878(3) yes
Ti1 O8 2.024(3) yes
O1 C1 1.345(4) no
O2 C7 1.288(5) no
O3 C7 1.251(5) no
O4 C15 1.348(4) no
O5 C21 1.280(5) no
O6 C21 1.207(5) no
O7 C8 1.346(4) no
O8 C14 1.279(5) no
O9 C14 1.254(5) no
O10 C26 1.215(7) no
N1 C22 1.473(6) no
N1 C25 1.477(6) no
N2 C23 1.471(6) no
N2 C24 1.479(7) no
N3 C26 1.288(7) no
N3 C27 1.437(7) no
N3 C28 1.441(7) no
C1 C2 1.3900 no
C1 C6 1.3900 no
C2 C3 1.3900 no
C3 C4 1.3900 no
C4 C5 1.3900 no
C5 C6 1.3900 no
C6 C7 1.493(6) no
C8 C9 1.3900 no
C8 C13 1.3900 no
C9 C10 1.3900 no
C10 C11 1.3900 no
C11 C12 1.3900 no
C12 C13 1.3900 no
C13 C14 1.477(5) no
C15 C16 1.3900 no
C15 C20 1.3900 no
C16 C17 1.3900 no
C17 C18 1.3900 no
C18 C19 1.3900 no
C19 C20 1.3900 no
C20 C21 1.5390 no
C22 C23 1.494(7) no
C24 C25 1.508(8) no
O1w H1w1 0.85 no
O1w H1w2 0.86 no
N1 H1a 0.90 no
N1 H1b 0.90 no
N2 H2a 0.90 no
N2 H2b 0.90 no
C2 H2 0.93 no
C3 H3 0.93 no
C4 H4 0.93 no
C5 H5 0.93 no
C9 H9 0.93 no
C10 H10 0.93 no
C11 H11 0.93 no
C12 H12 0.93 no
C16 H16 0.93 no
C17 H17 0.93 no
C18 H18 0.93 no
C19 H19 0.93 no
C22 H22a 0.97 no
C22 H22b 0.97 no
C23 H23a 0.97 no
C23 H23b 0.97 no
C24 H24a 0.97 no
C24 H24b 0.97 no
C25 H25a 0.97 no
C25 H25b 0.97 no
C26 H26 0.93 no
C27 H27a 0.96 no
C27 H27b 0.96 no
C27 H27c 0.96 no
C28 H28a 0.96 no
C28 H28b 0.96 no
C28 H28c 0.96 no

loop_
_geom_hbond_atom_site_label_D
_geom_hbond_atom_site_label_H
_geom_hbond_atom_site_label_A
_geom_hbond_site_symmetry_A
_geom_hbond_distance_DH
_geom_hbond_distance_HA
_geom_hbond_distance_DA
_geom_hbond_angle_DHA
_geom_hbond_publ_flag
O1w H1w1 O9 . 0.85 2.05 2.855(5) 161 yes
O1w H1w2 O8 2_776 0.86 2.21 2.939(5) 144 yes
N1 H1a O3 . 0.90 1.91 2.808(5) 177 yes
N1 H1b O10 2_666 0.90 1.96 2.728(6) 142 yes
N2 H2b O6 . 0.90 1.83 2.726(5) 174 yes
N2 H2a O9 2_676 0.90 2.04 2.840(6) 147 yes

loop_
_geom_torsion_atom_site_label_1
_geom_torsion_atom_site_label_2
_geom_torsion_atom_site_label_3
_geom_torsion_atom_site_label_4
_geom_torsion
_geom_torsion_publ_flag
O4 Ti1 O1 C1 119.4(3) no
O7 Ti1 O1 C1 -145.8(3) no
O2 Ti1 O1 C1 23.8(3) no
O5 Ti1 O1 C1 15.2(9) no
O8 Ti1 O1 C1 -60.5(3) no
O4 Ti1 O2 C7 -107.4(4) no
O1 Ti1 O2 C7 -10.9(4) no
O7 Ti1 O2 C7 88.6(9) no
O5 Ti1 O2 C7 167.4(4) no
O8 Ti1 O2 C7 82.3(4) no
O1 Ti1 O4 C15 171.2(3) no
O7 Ti1 O4 C15 73.7(4) no
O2 Ti1 O4 C15 -103.4(3) no
O5 Ti1 O4 C15 -20.2(4) no
O4 Ti1 O5 C21 12.0(4) no
O1 Ti1 O5 C21 117.3(7) no
O7 Ti1 O5 C21 -81.6(4) no
O2 Ti1 O5 C21 108.7(4) no
O8 Ti1 O5 C21 -166.2(4) no
O4 Ti1 O7 C8 -163.7(4) no
O1 Ti1 O7 C8 98.8(4) no
O2 Ti1 O7 C8 0.5(11) no
O5 Ti1 O7 C8 -77.4(4) no
O8 Ti1 O7 C8 6.7(4) no
O1 Ti1 O8 C14 -105.2(5) no
O7 Ti1 O8 C14 -8.5(5) no
O2 Ti1 O8 C14 170.4(5) no
O5 Ti1 O8 C14 86.2(5) no
Ti1 O1 C1 C2 157.9(2) no
Ti1 O1 C1 C6 -24.5(4) no
O1 C1 C2 C3 177.7(3) no
C4 C5 C6 C7 179.2(3) no
O1 C1 C6 C5 -177.5(3) no
O1 C1 C6 C7 3.3(4) no
C2 C1 C6 C7 -179.2(3) no
Ti1 O2 C7 O3 -179.8(3) no
Ti1 O2 C7 C6 -1.0(6) no
C5 C6 C7 O3 7.5(5) no
C1 C6 C7 O3 -173.3(3) no
C5 C6 C7 O2 -171.2(3) no
C1 C6 C7 O2 8.0(5) no
Ti1 O7 C8 C9 177.2(3) no
Ti1 O7 C8 C13 -0.8(6) no
O7 C8 C9 C10 -178.1(4) no
C11 C12 C13 C14 -174.7(3) no
O7 C8 C13 C12 178.0(4) no
O7 C8 C13 C14 -7.6(4) no
C9 C8 C13 C14 174.5(4) no
Ti1 O8 C14 O9 -173.5(3) no
Ti1 O8 C14 C13 3.9(7) no
C12 C13 C14 O9 -2.2(5) no
C8 C13 C14 O9 -176.8(3) no
C12 C13 C14 O8 -179.6(3) no
C8 C13 C14 O8 5.8(6) no
Ti1 O4 C15 C16 -163.3(2) no
Ti1 O4 C15 C20 15.6(5) no
O4 C15 C16 C17 179.0(3) no
C18 C19 C20 C21 176.2 no
O4 C15 C20 C19 -178.9(3) no
O4 C15 C20 C21 5.2(3) no
C16 C15 C20 C21 -175.9 no
Ti1 O5 C21 O6 -178.2(3) no
Ti1 O5 C21 C20 0.0(5) no
C19 C20 C21 O6 -9.6(3) no
C15 C20 C21 O6 166.5(3) no
C19 C20 C21 O5 172.1(3) no
C15 C20 C21 O5 -11.9(3) no
C25 N1 C22 C23 -59.4(5) no
C24 N2 C23 C22 -56.6(6) no
N1 C22 C23 N2 59.3(5) no
C23 N2 C24 C25 53.6(6) no
C22 N1 C25 C24 56.7(5) no
N2 C24 C25 N1 -53.6(6) no
C27 N3 C26 O10 -2.8(12) no
C28 N3 C26 O10 179.1(7) no
